data_4346302
loop_
_publ_author_name
'Boiocchi, Massimo'
'Ciarrocchi, Carlo'
'Fabbrizzi, Luigi'
'Licchelli, Maurizio'
'Mangano, Carlo'
'Poggi, Antonio'
'V\'azquez L\'opez, Miguel'

_publ_contact_author
;
  Luigi Fabbrizzi
  Dipartimento di Chimica 
  University of Pavia
  via Taramelli 12, I-27100 Pavia, ITALY
;
_publ_section_title
;
 Copper(II) Complexes of Cyclams Containing Nitrophenyl Substituents:
 Push-Pull Behavior and Scorpionate Coordination of the Nitro Group.
;
_journal_issue 21
_journal_name_full 'Inorganic chemistry'
_journal_page_first 10197
_journal_page_last 10207
_journal_paper_doi 10.1021/acs.inorgchem.5b01273
_journal_volume 54
_journal_year 2015
_chemical_formula_moiety 'C16 H27 Cu N5 O2, 2 (C N O), 2 (H2 O)'
_chemical_formula_sum 'C18 H31 Cu N7 O6'
_chemical_formula_weight 505.04
_chemical_name_common
;
trans-III-(RRSS)-(1-(4-nitrophenyl)-1,4,8,11-tetra-azacyclotetradecane)
-copper(ii) dicyanate dihydrate
;
_space_group_IT_number 2
_space_group_name_Hall '-P 1'
_space_group_name_H-M_alt 'P -1'
_symmetry_cell_setting triclinic
_symmetry_Int_Tables_number 2
_symmetry_space_group_name_Hall '-P 1'
_symmetry_space_group_name_H-M 'P -1'
_atom_sites_solution_hydrogens geom
_atom_sites_solution_primary direct
_atom_sites_solution_secondary difmap
_audit_creation_method SHELXL-97
_cell_angle_alpha 93.02(3)
_cell_angle_beta 109.01(2)
_cell_angle_gamma 106.69(3)
_cell_formula_units_Z 2
_cell_length_a 9.094(3)
_cell_length_b 11.082(2)
_cell_length_c 12.948(2)
_cell_measurement_reflns_used 25
_cell_measurement_temperature 293(2)
_cell_measurement_theta_max 13
_cell_measurement_theta_min 7
_cell_volume 1166.2(6)
_computing_cell_refinement 'CAD4 Express (Enraf Nonius, 1994)'
_computing_data_collection 'CAD4 Express (Enraf Nonius, 1994)'
_computing_data_reduction 'PROFIT (Streltsov & Zavodnik, 1989)'
_computing_molecular_graphics 'MERCURY (Macrae et al.2008)'
_computing_publication_material 'WinGX publication routines (Farrugia, 1999)'
_computing_structure_refinement 'SHELXL-97 (Sheldrick, 2008)'
_computing_structure_solution 'SIR-97 (Altomare et al., 1999)'
_diffrn_ambient_temperature 293(2)
_diffrn_measured_fraction_theta_full 0.999
_diffrn_measured_fraction_theta_max 0.999
_diffrn_measurement_device_type 'Enraf-Nonius CAD4'
_diffrn_measurement_method 'profiled omega scans'
_diffrn_radiation_monochromator graphite
_diffrn_radiation_source 'fine-focus sealed tube'
_diffrn_radiation_type MoK\a
_diffrn_radiation_wavelength 0.71073
_diffrn_reflns_av_R_equivalents 0.0210
_diffrn_reflns_av_sigmaI/netI 0.0454
_diffrn_reflns_limit_h_max 10
_diffrn_reflns_limit_h_min -10
_diffrn_reflns_limit_k_max 13
_diffrn_reflns_limit_k_min -13
_diffrn_reflns_limit_l_max 15
_diffrn_reflns_limit_l_min 0
_diffrn_reflns_number 4317
_diffrn_reflns_theta_full 25.01
_diffrn_reflns_theta_max 25.01
_diffrn_reflns_theta_min 1.69
_diffrn_standards_decay_% 0
_diffrn_standards_interval_time 300
_diffrn_standards_number 3
_exptl_absorpt_coefficient_mu 0.984
_exptl_absorpt_correction_T_max 0.999
_exptl_absorpt_correction_T_min 0.895
_exptl_absorpt_correction_type psi-scan
_exptl_absorpt_process_details
;
North A.C.T., Phillips D.C. & Mathews F.S. (1968) Acta. Cryst. A24, 351.
;
_exptl_crystal_colour BLUE
_exptl_crystal_density_diffrn 1.438
_exptl_crystal_density_method 'not measured'
_exptl_crystal_description 'PLATY PRISM'
_exptl_crystal_F_000 530
_exptl_crystal_size_max 0.62
_exptl_crystal_size_mid 0.40
_exptl_crystal_size_min 0.11
_refine_diff_density_max 0.460
_refine_diff_density_min -0.304
_refine_diff_density_rms 0.064
_refine_ls_extinction_method none
_refine_ls_goodness_of_fit_ref 1.077
_refine_ls_hydrogen_treatment mixed
_refine_ls_matrix_type full
_refine_ls_number_parameters 340
_refine_ls_number_reflns 4111
_refine_ls_number_restraints 20
_refine_ls_restrained_S_all 1.077
_refine_ls_R_factor_all 0.0684
_refine_ls_R_factor_gt 0.0560
_refine_ls_shift/su_max 0.004
_refine_ls_shift/su_mean 0.000
_refine_ls_structure_factor_coef Fsqd
_refine_ls_weighting_details 'calc w=1/[\s^2^(Fo^2^)+(0.0518P)^2^+1.3153P] where P=(Fo^2^+2Fc^2^)/3'
_refine_ls_weighting_scheme calc
_refine_ls_wR_factor_gt 0.1281
_refine_ls_wR_factor_ref 0.1422
_reflns_number_gt 3534
_reflns_number_total 4111
_reflns_threshold_expression >2\s(I)
_cod_data_source_file ic5b01273_si_002.cif
_cod_data_source_block TRANS_III_CuII(2)_2(NCO)_2(H2O)
_cod_original_cell_volume 1166.3(6)
_cod_database_code 4346302

loop_
_symmetry_equiv_pos_as_xyz
'x, y, z'
'-x, -y, -z'

loop_
_atom_site_label
_atom_site_type_symbol
_atom_site_fract_x
_atom_site_fract_y
_atom_site_fract_z
_atom_site_U_iso_or_equiv
_atom_site_adp_type
_atom_site_occupancy
_atom_site_site_symmetry_order
_atom_site_calc_flag
_atom_site_refinement_flags_posn
_atom_site_refinement_flags_adp
_atom_site_refinement_flags_occupancy
_atom_site_disorder_assembly
_atom_site_disorder_group
Cu1 Cu 0.49205(6) 0.26936(4) 0.27085(4) 0.04487(18) Uani 1 1 d . . . . .
C1 C 0.3293(11) 0.1648(6) 0.4111(6) 0.106(3) Uani 1 1 d . . . . .
H1A H 0.3218 0.2472 0.4331 0.127 Uiso 1 1 calc R U . . .
H1B H 0.2539 0.0997 0.4334 0.127 Uiso 1 1 calc R U . . .
C2 C 0.5021(13) 0.1630(6) 0.4654(5) 0.121(3) Uani 1 1 d . . . . .
H2A H 0.5356 0.1835 0.5451 0.146 Uiso 1 1 calc R U . . .
H2B H 0.5070 0.0784 0.4478 0.146 Uiso 1 1 calc R U . . .
C3 C 0.7788(11) 0.2391(8) 0.4547(6) 0.122(3) Uani 1 1 d . . . . .
H3A H 0.7657 0.1536 0.4234 0.147 Uiso 1 1 calc R U . . .
H3B H 0.8291 0.2482 0.5345 0.147 Uiso 1 1 calc R U . . .
C4 C 0.8927(9) 0.3351(8) 0.4122(9) 0.143(4) Uani 1 1 d . . . . .
H4A H 0.8987 0.4202 0.4397 0.171 Uiso 1 1 calc R U . . .
H4B H 1.0020 0.3284 0.4433 0.171 Uiso 1 1 calc R U . . .
C5 C 0.8456(8) 0.3213(7) 0.2914(8) 0.120(3) Uani 1 1 d . . . . .
H5A H 0.9356 0.3754 0.2734 0.144 Uiso 1 1 calc R U . . .
H5B H 0.8270 0.2336 0.2621 0.144 Uiso 1 1 calc R U . . .
C6 C 0.6506(10) 0.3424(6) 0.1159(6) 0.104(2) Uani 1 1 d . . . . .
H6A H 0.7279 0.4095 0.0967 0.125 Uiso 1 1 calc R U . . .
H6B H 0.6516 0.2608 0.0857 0.125 Uiso 1 1 calc R U . . .
C7 C 0.4857(10) 0.3523(6) 0.0688(5) 0.095(2) Uani 1 1 d . . . . .
H7A H 0.4483 0.3373 -0.0114 0.114 Uiso 1 1 calc R U . . .
H7B H 0.4863 0.4369 0.0929 0.114 Uiso 1 1 calc R U . . .
C8 C 0.2121(8) 0.2667(6) 0.0727(5) 0.093(2) Uani 1 1 d . . . . .
H8A H 0.1693 0.2603 -0.0072 0.112 Uiso 1 1 calc R U . . .
H8B H 0.2180 0.3498 0.1048 0.112 Uiso 1 1 calc R U . . .
C9 C 0.0986(7) 0.1659(6) 0.1069(7) 0.106(3) Uani 1 1 d . . . . .
H9A H 0.1005 0.0835 0.0794 0.128 Uiso 1 1 calc R U . . .
H9B H -0.0121 0.1686 0.0720 0.128 Uiso 1 1 calc R U . . .
C10 C 0.1371(7) 0.1764(5) 0.2292(7) 0.096(2) Uani 1 1 d . . . . .
H10A H 0.0433 0.1216 0.2430 0.115 Uiso 1 1 calc R U . . .
H10B H 0.1551 0.2636 0.2594 0.115 Uiso 1 1 calc R U . . .
C11 C 0.2581(5) 0.0047(4) 0.2521(4) 0.0512(10) Uani 1 1 d . . . . .
C12 C 0.1209(6) -0.0896(5) 0.2535(5) 0.0734(15) Uani 1 1 d . . . . .
H12 H 0.0461 -0.0671 0.2787 0.088 Uiso 1 1 calc R U . . .
C13 C 0.0934(6) -0.2161(5) 0.2182(4) 0.0660(13) Uani 1 1 d . . . . .
H13 H 0.0005 -0.2790 0.2187 0.079 Uiso 1 1 calc R U . . .
C14 C 0.2055(5) -0.2475(4) 0.1825(3) 0.0518(10) Uani 1 1 d . . . . .
C15 C 0.3440(6) -0.1573(4) 0.1827(4) 0.0568(11) Uani 1 1 d . . . . .
H15 H 0.4199 -0.1807 0.1594 0.068 Uiso 1 1 calc R U . . .
C16 C 0.3698(5) -0.0299(4) 0.2184(4) 0.0555(11) Uani 1 1 d . . . . .
H16 H 0.4642 0.0324 0.2193 0.067 Uiso 1 1 calc R U . . .
N1 N 0.2858(5) 0.1396(3) 0.2876(3) 0.0569(9) Uani 1 1 d . . . . .
N2 N 0.6119(7) 0.2550(4) 0.4266(4) 0.0793(14) Uani 1 1 d D . . . .
H2N H 0.617(7) 0.330(3) 0.459(4) 0.095 Uiso 1 1 d D U . . .
N3 N 0.7000(5) 0.3545(4) 0.2386(5) 0.0791(14) Uani 1 1 d D . . . .
H3N H 0.716(7) 0.436(2) 0.264(4) 0.095 Uiso 1 1 d D U . . .
N4 N 0.3768(6) 0.2559(4) 0.1075(3) 0.0639(10) Uani 1 1 d D . . . .
H4N H 0.374(6) 0.180(2) 0.078(4) 0.077 Uiso 1 1 d D U . . .
N5 N 0.1764(6) -0.3816(4) 0.1406(3) 0.0623(10) Uani 1 1 d . . . . .
O1 O 0.0486(5) -0.4602(3) 0.1362(4) 0.0955(13) Uani 1 1 d . . . . .
O2 O 0.2800(6) -0.4071(3) 0.1120(4) 0.0882(12) Uani 1 1 d . . . . .
C17 C 0.3822(7) 0.4989(5) 0.3527(4) 0.0653(13) Uani 1 1 d D . . . .
N6 N 0.4554(6) 0.4448(4) 0.3234(4) 0.0746(12) Uani 1 1 d D . . . .
O3 O 0.3035(6) 0.5539(5) 0.3816(4) 0.1109(16) Uani 1 1 d D . . . .
C18A C -0.3162(15) -0.0164(14) 0.1094(10) 0.063(4) Uani 0.5 1 d D . P A 1
N7A N -0.390(2) -0.031(2) 0.0165(11) 0.098(5) Uani 0.5 1 d D . P A 1
O4A O -0.2454(12) 0.0069(10) 0.2072(10) 0.118(4) Uani 0.5 1 d D . P A 1
C18B C -0.1554(17) -0.0497(17) 0.3699(14) 0.098(8) Uani 0.5 1 d D . P B 2
N7B N -0.071(2) -0.031(3) 0.4615(13) 0.175(11) Uani 0.5 1 d D . P B 2
O4B O -0.2478(16) -0.0826(19) 0.2773(14) 0.179(7) Uani 0.5 1 d D . P B 2
O1W O 0.7370(11) 0.6326(6) 0.2908(11) 0.210(4) Uani 1 1 d D . . . .
H1WA H 0.730(18) 0.627(13) 0.358(5) 0.252 Uiso 1 1 d D U . . .
H1WB H 0.721(15) 0.708(6) 0.281(11) 0.252 Uiso 1 1 d D U . . .
O2WA O -0.189(2) -0.1181(14) 0.3846(12) 0.139(6) Uani 0.5 1 d . . P C 1
O2WB O -0.325(2) -0.0359(16) 0.0582(11) 0.083(4) Uani 0.5 1 d . . P D 2

loop_
_atom_site_aniso_label
_atom_site_aniso_U_11
_atom_site_aniso_U_22
_atom_site_aniso_U_33
_atom_site_aniso_U_23
_atom_site_aniso_U_13
_atom_site_aniso_U_12
Cu1 0.0487(3) 0.0349(3) 0.0535(3) 0.0053(2) 0.0215(2) 0.0137(2)
C1 0.182(8) 0.057(3) 0.104(5) 0.003(3) 0.112(6) 0.008(4)
C2 0.241(10) 0.063(4) 0.049(3) 0.011(3) 0.043(5) 0.042(5)
C3 0.140(7) 0.115(6) 0.094(5) -0.007(4) -0.023(5) 0.093(6)
C4 0.067(5) 0.109(6) 0.193(10) -0.033(7) -0.025(6) 0.033(4)
C5 0.055(4) 0.080(4) 0.209(9) -0.021(5) 0.042(5) 0.012(3)
C6 0.140(6) 0.070(4) 0.120(6) 0.015(4) 0.095(5) 0.003(4)
C7 0.154(7) 0.067(4) 0.078(4) 0.028(3) 0.065(4) 0.025(4)
C8 0.103(5) 0.068(4) 0.081(4) 0.004(3) -0.012(3) 0.040(3)
C9 0.056(3) 0.064(4) 0.160(7) -0.007(4) -0.013(4) 0.027(3)
C10 0.059(3) 0.061(3) 0.183(7) 0.001(4) 0.062(4) 0.024(3)
C11 0.055(3) 0.045(2) 0.058(3) 0.0074(19) 0.031(2) 0.0108(19)
C12 0.072(3) 0.058(3) 0.106(4) 0.009(3) 0.061(3) 0.012(2)
C13 0.062(3) 0.056(3) 0.074(3) 0.012(2) 0.034(3) -0.002(2)
C14 0.061(3) 0.042(2) 0.047(2) 0.0113(18) 0.017(2) 0.0100(19)
C15 0.057(3) 0.043(2) 0.078(3) 0.012(2) 0.033(2) 0.016(2)
C16 0.052(2) 0.042(2) 0.078(3) 0.010(2) 0.035(2) 0.0098(19)
N1 0.064(2) 0.0451(19) 0.074(3) 0.0036(18) 0.044(2) 0.0144(17)
N2 0.115(4) 0.053(2) 0.055(2) -0.001(2) 0.002(2) 0.039(3)
N3 0.062(3) 0.038(2) 0.133(4) -0.005(2) 0.044(3) 0.0021(19)
N4 0.093(3) 0.045(2) 0.055(2) 0.0086(18) 0.029(2) 0.021(2)
N5 0.081(3) 0.042(2) 0.051(2) 0.0115(17) 0.015(2) 0.010(2)
O1 0.093(3) 0.052(2) 0.111(3) -0.001(2) 0.032(2) -0.014(2)
O2 0.120(3) 0.048(2) 0.110(3) 0.014(2) 0.058(3) 0.027(2)
C17 0.083(3) 0.054(3) 0.049(3) -0.008(2) 0.009(2) 0.029(3)
N6 0.103(3) 0.057(2) 0.073(3) 0.006(2) 0.030(3) 0.041(2)
O3 0.123(4) 0.124(4) 0.092(3) -0.024(3) 0.023(3) 0.074(3)
C18A 0.051(7) 0.058(7) 0.068(10) -0.019(7) 0.022(8) 0.003(5)
N7A 0.124(15) 0.106(10) 0.060(9) 0.001(8) 0.016(8) 0.051(11)
O4A 0.081(7) 0.093(7) 0.167(12) 0.018(8) 0.043(7) 0.013(5)
C18B 0.093(12) 0.089(11) 0.18(2) 0.073(15) 0.110(16) 0.048(10)
N7B 0.18(3) 0.27(4) 0.13(2) 0.08(3) 0.093(17) 0.10(3)
O4B 0.092(10) 0.214(18) 0.225(19) 0.017(16) 0.067(11) 0.033(11)
O1W 0.178(6) 0.075(4) 0.415(14) -0.016(6) 0.185(9) 0.015(4)
O2WA 0.243(18) 0.098(10) 0.114(11) 0.018(7) 0.118(13) 0.049(10)
O2WB 0.090(9) 0.089(8) 0.062(9) -0.014(8) 0.025(7) 0.023(7)

loop_
_atom_type_symbol
_atom_type_description
_atom_type_scat_dispersion_real
_atom_type_scat_dispersion_imag
_atom_type_scat_source
C C 0.0033 0.0016 'International Tables Vol C Tables 4.2.6.8 and 6.1.1.4'
H H 0.0000 0.0000 'International Tables Vol C Tables 4.2.6.8 and 6.1.1.4'
Cu Cu 0.3201 1.2651 'International Tables Vol C Tables 4.2.6.8 and 6.1.1.4'
N N 0.0061 0.0033 'International Tables Vol C Tables 4.2.6.8 and 6.1.1.4'
O O 0.0106 0.0060 'International Tables Vol C Tables 4.2.6.8 and 6.1.1.4'

loop_
_geom_angle_atom_site_label_1
_geom_angle_atom_site_label_2
_geom_angle_atom_site_label_3
_geom_angle
_geom_angle_site_symmetry_3
N2 Cu1 N4 170.36(16) .
N2 Cu1 N3 94.7(2) .
N4 Cu1 N3 84.6(2) .
N2 Cu1 N1 86.0(2) .
N4 Cu1 N1 92.29(17) .
N3 Cu1 N1 165.35(15) .
N2 Cu1 N6 91.94(17) .
N4 Cu1 N6 97.69(16) .
N3 Cu1 N6 96.47(18) .
N1 Cu1 N6 98.13(16) .
C2 C1 N1 108.0(5) .
C2 C1 H1A 110.1 .
N1 C1 H1A 110.1 .
C2 C1 H1B 110.1 .
N1 C1 H1B 110.1 .
H1A C1 H1B 108.4 .
N2 C2 C1 109.6(5) .
N2 C2 H2A 109.7 .
C1 C2 H2A 109.7 .
N2 C2 H2B 109.7 .
C1 C2 H2B 109.7 .
H2A C2 H2B 108.2 .
N2 C3 C4 113.0(6) .
N2 C3 H3A 109.0 .
C4 C3 H3A 109.0 .
N2 C3 H3B 109.0 .
C4 C3 H3B 109.0 .
H3A C3 H3B 107.8 .
C5 C4 C3 115.7(6) .
C5 C4 H4A 108.4 .
C3 C4 H4A 108.4 .
C5 C4 H4B 108.4 .
C3 C4 H4B 108.4 .
H4A C4 H4B 107.4 .
N3 C5 C4 112.8(6) .
N3 C5 H5A 109.0 .
C4 C5 H5A 109.0 .
N3 C5 H5B 109.0 .
C4 C5 H5B 109.0 .
H5A C5 H5B 107.8 .
C7 C6 N3 109.4(5) .
C7 C6 H6A 109.8 .
N3 C6 H6A 109.8 .
C7 C6 H6B 109.8 .
N3 C6 H6B 109.8 .
H6A C6 H6B 108.3 .
C6 C7 N4 107.6(5) .
C6 C7 H7A 110.2 .
N4 C7 H7A 110.2 .
C6 C7 H7B 110.2 .
N4 C7 H7B 110.2 .
H7A C7 H7B 108.5 .
N4 C8 C9 111.8(4) .
N4 C8 H8A 109.3 .
C9 C8 H8A 109.3 .
N4 C8 H8B 109.3 .
C9 C8 H8B 109.3 .
H8A C8 H8B 107.9 .
C8 C9 C10 114.8(5) .
C8 C9 H9A 108.6 .
C10 C9 H9A 108.6 .
C8 C9 H9B 108.6 .
C10 C9 H9B 108.6 .
H9A C9 H9B 107.5 .
C9 C10 N1 112.7(4) .
C9 C10 H10A 109.1 .
N1 C10 H10A 109.1 .
C9 C10 H10B 109.1 .
N1 C10 H10B 109.1 .
H10A C10 H10B 107.8 .
C16 C11 C12 118.9(4) .
C16 C11 N1 119.9(4) .
C12 C11 N1 121.1(4) .
C13 C12 C11 121.1(4) .
C13 C12 H12 119.5 .
C11 C12 H12 119.5 .
C14 C13 C12 118.6(4) .
C14 C13 H13 120.7 .
C12 C13 H13 120.7 .
C15 C14 C13 121.8(4) .
C15 C14 N5 118.4(4) .
C13 C14 N5 119.8(4) .
C14 C15 C16 118.9(4) .
C14 C15 H15 120.6 .
C16 C15 H15 120.6 .
C11 C16 C15 120.6(4) .
C11 C16 H16 119.7 .
C15 C16 H16 119.7 .
C11 N1 C10 111.0(4) .
C11 N1 C1 109.5(4) .
C10 N1 C1 110.5(5) .
C11 N1 Cu1 115.7(2) .
C10 N1 Cu1 109.0(3) .
C1 N1 Cu1 100.7(3) .
C2 N2 C3 113.4(6) .
C2 N2 Cu1 109.3(4) .
C3 N2 Cu1 118.6(4) .
C2 N2 H2N 104(4) .
C3 N2 H2N 112(4) .
Cu1 N2 H2N 98(4) .
C5 N3 C6 113.8(6) .
C5 N3 Cu1 119.1(5) .
C6 N3 Cu1 106.7(4) .
C5 N3 H3N 110(4) .
C6 N3 H3N 107(4) .
Cu1 N3 H3N 98(4) .
C8 N4 C7 111.3(5) .
C8 N4 Cu1 116.4(4) .
C7 N4 Cu1 106.9(4) .
C8 N4 H4N 110(3) .
C7 N4 H4N 107(3) .
Cu1 N4 H4N 105(3) .
O2 N5 O1 124.0(4) .
O2 N5 C14 118.4(4) .
O1 N5 C14 117.6(5) .
N6 C17 O3 178.8(6) .
C17 N6 Cu1 151.9(5) .
N7A C18A O4A 174.1(17) .
N7B C18B O4B 173(3) .
C18B N7B N7B 149(3) 2_556
H1WA O1W H1WB 100(10) .

loop_
_geom_bond_atom_site_label_1
_geom_bond_atom_site_label_2
_geom_bond_distance
_geom_bond_site_symmetry_2
Cu1 N2 1.995(4) .
Cu1 N4 2.007(4) .
Cu1 N3 2.042(4) .
Cu1 N1 2.093(4) .
Cu1 N6 2.176(4) .
C1 C2 1.505(10) .
C1 N1 1.507(7) .
C1 H1A 0.9700 .
C1 H1B 0.9700 .
C2 N2 1.444(9) .
C2 H2A 0.9700 .
C2 H2B 0.9700 .
C3 N2 1.506(9) .
C3 C4 1.519(12) .
C3 H3A 0.9700 .
C3 H3B 0.9700 .
C4 C5 1.468(12) .
C4 H4A 0.9700 .
C4 H4B 0.9700 .
C5 N3 1.440(8) .
C5 H5A 0.9700 .
C5 H5B 0.9700 .
C6 C7 1.462(10) .
C6 N3 1.492(8) .
C6 H6A 0.9700 .
C6 H6B 0.9700 .
C7 N4 1.464(7) .
C7 H7A 0.9700 .
C7 H7B 0.9700 .
C8 N4 1.459(7) .
C8 C9 1.482(9) .
C8 H8A 0.9700 .
C8 H8B 0.9700 .
C9 C10 1.496(10) .
C9 H9A 0.9700 .
C9 H9B 0.9700 .
C10 N1 1.500(7) .
C10 H10A 0.9700 .
C10 H10B 0.9700 .
C11 C16 1.366(6) .
C11 C12 1.384(6) .
C11 N1 1.466(5) .
C12 C13 1.376(7) .
C12 H12 0.9300 .
C13 C14 1.367(6) .
C13 H13 0.9300 .
C14 C15 1.363(6) .
C14 N5 1.473(6) .
C15 C16 1.391(6) .
C15 H15 0.9300 .
C16 H16 0.9300 .
N2 H2N 0.894(10) .
N3 H3N 0.896(10) .
N4 H4N 0.898(10) .
N5 O2 1.214(5) .
N5 O1 1.217(5) .
C17 N6 1.148(6) .
C17 O3 1.194(6) .
C18A N7A 1.146(10) .
C18A O4A 1.194(9) .
C18B N7B 1.154(10) .
C18B O4B 1.182(10) .
N7B N7B 1.30(4) 2_556
O1W H1WA 0.900(10) .
O1W H1WB 0.900(10) .
